data_7233078
loop_
_publ_author_name
'Swamy, Chinna Ayya P'
'Mukherjee, Sanjoy'
'Thilagar, Pakkirisamy'

_publ_section_title
;
 Tuning the solid state emission of meso-Me3SiC6H4 BODIPYs by tuning their
 solid state structure
;
_journal_name_full 'JOURNAL OF MATERIALS CHEMISTRY C'
_journal_page_first 4691
_journal_page_last 4698
_journal_paper_doi 10.1039/C3TC30632A
_journal_volume 1
_journal_year 2013
_chemical_formula_sum 'C22 H27 B F2 N2 Si'
_chemical_formula_weight 396.36
_space_group_IT_number 2
_space_group_name_Hall '-P 1'
_space_group_name_H-M_alt 'P -1'
_symmetry_cell_setting triclinic
_symmetry_space_group_name_H-M 'P -1'
_atom_sites_solution_hydrogens geom
_atom_sites_solution_primary direct
_atom_sites_solution_secondary difmap
_cell_angle_alpha 84.182(9)
_cell_angle_beta 89.033(10)
_cell_angle_gamma 78.190(9)
_cell_formula_units_Z 4
_cell_length_a 9.0644(18)
_cell_length_b 13.838(3)
_cell_length_c 17.166(3)
_cell_measurement_reflns_used 4790
_cell_measurement_temperature 296(2)
_cell_measurement_theta_max 26.07
_cell_measurement_theta_min 2.30
_cell_volume 2096.7(7)
_computing_cell_refinement 'bruker saint'
_computing_data_collection 'Bruker Kappa Apex ccd'
_computing_data_reduction 'bruker saint'
_computing_molecular_graphics ORTEP-III
_computing_publication_material WinGXv1.80.05
_computing_structure_refinement 'SHELXL-97 (Sheldrick, 2008)'
_computing_structure_solution SHELXS-97
_diffrn_ambient_temperature 296(2)
_diffrn_detector_area_resol_mean 0.3
_diffrn_measured_fraction_theta_full 0.980
_diffrn_measured_fraction_theta_max 0.980
_diffrn_measurement_device_type 'Bruker kappa apex ccd'
_diffrn_measurement_method '\f and \w scans'
_diffrn_radiation_monochromator graphite
_diffrn_radiation_source 'fine-focus sealed tube'
_diffrn_radiation_type MoK\a
_diffrn_radiation_wavelength 0.71073
_diffrn_reflns_av_R_equivalents 0.0841
_diffrn_reflns_av_sigmaI/netI 0.1204
_diffrn_reflns_limit_h_max 12
_diffrn_reflns_limit_h_min -12
_diffrn_reflns_limit_k_max 19
_diffrn_reflns_limit_k_min -16
_diffrn_reflns_limit_l_max 24
_diffrn_reflns_limit_l_min -24
_diffrn_reflns_number 43472
_diffrn_reflns_theta_full 30.66
_diffrn_reflns_theta_max 30.66
_diffrn_reflns_theta_min 1.19
_exptl_absorpt_coefficient_mu 0.139
_exptl_absorpt_correction_type multi-scan
_exptl_absorpt_process_details sadabs
_exptl_crystal_colour orange
_exptl_crystal_density_diffrn 1.256
_exptl_crystal_density_method 'not measured'
_exptl_crystal_description prism
_exptl_crystal_F_000 840
_exptl_crystal_size_max 0.12
_exptl_crystal_size_mid 0.08
_exptl_crystal_size_min 0.05
_refine_diff_density_max 1.540
_refine_diff_density_min -0.480
_refine_diff_density_rms 0.117
_refine_ls_extinction_method none
_refine_ls_goodness_of_fit_ref 1.104
_refine_ls_hydrogen_treatment constr
_refine_ls_matrix_type full
_refine_ls_number_parameters 519
_refine_ls_number_reflns 12698
_refine_ls_number_restraints 0
_refine_ls_restrained_S_all 1.104
_refine_ls_R_factor_all 0.1584
_refine_ls_R_factor_gt 0.1080
_refine_ls_shift/su_max 0.000
_refine_ls_shift/su_mean 0.000
_refine_ls_structure_factor_coef Fsqd
_refine_ls_weighting_details 'calc w=1/[\s^2^(Fo^2^)+(0.0665P)^2^+10.9950P] where P=(Fo^2^+2Fc^2^)/3'
_refine_ls_weighting_scheme calc
_refine_ls_wR_factor_gt 0.2556
_refine_ls_wR_factor_ref 0.2772
_reflns_number_gt 7998
_reflns_number_total 12698
_reflns_threshold_expression >2sigma(I)
_cod_data_source_file 1000003.cif
_cod_data_source_block PCOD1000003
_cod_depositor_comments
;
The following automatic conversions were performed:

data item '_exptl_absorpt_correction_type' value 'Multi-scan' was
changed to 'multi-scan' in accordance with the built-in table derived
from the CIF Core dictionary named 'cif_core.dic' version 2.4.5 last
updated on 2014-11-21.

Automatic conversion script
Id: cif_fix_values 6909 2019-04-08 15:41:33Z antanas 
;
_cod_original_cell_volume 2096.8(7)
_cod_original_sg_symbol_H-M 'P-1 '
_cod_database_code 7233078

loop_
_symmetry_equiv_pos_as_xyz
'x, y, z'
'-x, -y, -z'

loop_
_atom_site_label
_atom_site_type_symbol
_atom_site_fract_x
_atom_site_fract_y
_atom_site_fract_z
_atom_site_U_iso_or_equiv
_atom_site_adp_type
_atom_site_occupancy
_atom_site_symmetry_multiplicity
_atom_site_calc_flag
_atom_site_refinement_flags
_atom_site_disorder_assembly
_atom_site_disorder_group
Si2 Si 0.14945(13) 0.83806(9) 0.25642(7) 0.0150(2) Uani 1 1 d . . .
F3 F -0.5897(3) 0.68391(19) -0.11708(15) 0.0234(6) Uani 1 1 d . . .
F4 F -0.7644(3) 0.7767(2) -0.04438(16) 0.0230(6) Uani 1 1 d . . .
N3 N -0.5466(4) 0.6747(2) 0.02283(19) 0.0137(7) Uani 1 1 d . . .
N4 N -0.5236(4) 0.8242(2) -0.0654(2) 0.0140(7) Uani 1 1 d . . .
B2 B -0.6112(5) 0.7389(3) -0.0525(3) 0.0154(9) Uani 1 1 d . . .
C23 C -0.3520(5) 0.7670(3) 0.0445(2) 0.0141(8) Uani 1 1 d . . .
C24 C -0.4218(5) 0.6863(3) 0.0645(2) 0.0162(8) Uani 1 1 d . . .
C25 C -0.3907(5) 0.6060(3) 0.1254(2) 0.0182(8) Uani 1 1 d . . .
C26 C -0.4976(5) 0.5498(3) 0.1185(3) 0.0197(9) Uani 1 1 d . . .
H26 H -0.5054 0.4926 0.1505 0.024 Uiso 1 1 calc R . .
C27 C -0.5928(5) 0.5928(3) 0.0554(2) 0.0165(8) Uani 1 1 d . . .
C28 C -0.4033(5) 0.8356(3) -0.0203(2) 0.0144(8) Uani 1 1 d . . .
C29 C -0.3566(5) 0.9245(3) -0.0520(2) 0.0165(8) Uani 1 1 d . . .
C30 C -0.4512(5) 0.9629(3) -0.1157(2) 0.0175(8) Uani 1 1 d . . .
H30 H -0.4472 1.0202 -0.1483 0.021 Uiso 1 1 calc R . .
C31 C -0.5533(5) 0.9007(3) -0.1223(2) 0.0170(8) Uani 1 1 d . . .
C33 C -0.2669(6) 0.5817(3) 0.1851(3) 0.0259(10) Uani 1 1 d . . .
H33A H -0.2907 0.6245 0.2261 0.039 Uiso 1 1 calc R . .
H33B H -0.1741 0.5911 0.1608 0.039 Uiso 1 1 calc R . .
H33C H -0.2565 0.5139 0.2067 0.039 Uiso 1 1 calc R . .
C34 C -0.7260(5) 0.5581(3) 0.0269(3) 0.0209(9) Uani 1 1 d . . .
H34A H -0.8136 0.5847 0.0560 0.031 Uiso 1 1 calc R . .
H34B H -0.7076 0.4869 0.0340 0.031 Uiso 1 1 calc R . .
H34C H -0.7422 0.5803 -0.0277 0.031 Uiso 1 1 calc R . .
C35 C -0.2355(5) 0.9718(3) -0.0249(3) 0.0214(9) Uani 1 1 d . . .
H35A H -0.1395 0.9377 -0.0424 0.032 Uiso 1 1 calc R . .
H35B H -0.2360 0.9680 0.0312 0.032 Uiso 1 1 calc R . .
H35C H -0.2531 1.0401 -0.0461 0.032 Uiso 1 1 calc R . .
C36 C -0.6778(5) 0.9131(3) -0.1803(2) 0.0200(9) Uani 1 1 d . . .
H36A H -0.6571 0.8601 -0.2134 0.030 Uiso 1 1 calc R . .
H36B H -0.6856 0.9755 -0.2116 0.030 Uiso 1 1 calc R . .
H36C H -0.7710 0.9117 -0.1532 0.030 Uiso 1 1 calc R . .
C37 C -0.2282(5) 0.7812(3) 0.0943(2) 0.0140(7) Uani 1 1 d . . .
C38 C -0.2621(5) 0.8093(3) 0.1699(2) 0.0159(8) Uani 1 1 d . . .
H38 H -0.3609 0.8184 0.1879 0.019 Uiso 1 1 calc R . .
C39 C -0.1486(5) 0.8234(3) 0.2177(2) 0.0161(8) Uani 1 1 d . . .
H39 H -0.1722 0.8410 0.2680 0.019 Uiso 1 1 calc R . .
C40 C 0.0022(5) 0.8117(3) 0.1922(2) 0.0148(8) Uani 1 1 d . . .
C41 C 0.0322(5) 0.7825(3) 0.1166(2) 0.0183(8) Uani 1 1 d . . .
H41 H 0.1310 0.7725 0.0985 0.022 Uiso 1 1 calc R . .
C42 C -0.0800(5) 0.7680(3) 0.0678(2) 0.0173(8) Uani 1 1 d . . .
H42 H -0.0565 0.7497 0.0178 0.021 Uiso 1 1 calc R . .
C43 C 0.1233(5) 0.9755(3) 0.2569(3) 0.0231(9) Uani 1 1 d . . .
H43A H 0.1427 1.0046 0.2056 0.035 Uiso 1 1 calc R . .
H43B H 0.1920 0.9903 0.2938 0.035 Uiso 1 1 calc R . .
H43C H 0.0216 1.0024 0.2717 0.035 Uiso 1 1 calc R . .
C44 C 0.3391(5) 0.7844(4) 0.2188(3) 0.0221(9) Uani 1 1 d . . .
H44A H 0.3469 0.7147 0.2150 0.033 Uiso 1 1 calc R . .
H44B H 0.4151 0.7936 0.2540 0.033 Uiso 1 1 calc R . .
H44C H 0.3532 0.8170 0.1680 0.033 Uiso 1 1 calc R . .
C45 C 0.1289(6) 0.7790(4) 0.3579(3) 0.0252(10) Uani 1 1 d . . .
H45A H 0.0291 0.8031 0.3766 0.038 Uiso 1 1 calc R . .
H45B H 0.2013 0.7953 0.3918 0.038 Uiso 1 1 calc R . .
H45C H 0.1457 0.7083 0.3573 0.038 Uiso 1 1 calc R . .
Si1 Si 0.12817(14) 1.34769(9) 0.23051(7) 0.0177(3) Uani 1 1 d . . .
F1 F -0.6177(3) 1.2432(2) 0.64473(14) 0.0239(6) Uani 1 1 d . . .
F2 F -0.7544(3) 1.18827(19) 0.55546(18) 0.0253(6) Uani 1 1 d . . .
N1 N -0.4827(4) 1.1523(3) 0.5447(2) 0.0152(7) Uani 1 1 d . . .
N2 N -0.6313(4) 1.3223(3) 0.5126(2) 0.0154(7) Uani 1 1 d . . .
B1 B -0.6262(6) 1.2265(4) 0.5673(3) 0.0175(9) Uani 1 1 d . . .
C1 C -0.3979(4) 1.2662(3) 0.4450(2) 0.0132(7) Uani 1 1 d . . .
C2 C -0.3806(5) 1.1721(3) 0.4860(2) 0.0153(8) Uani 1 1 d . . .
C3 C -0.2695(5) 1.0825(3) 0.4815(2) 0.0154(8) Uani 1 1 d . . .
C4 C -0.3062(5) 1.0135(3) 0.5384(3) 0.0196(9) Uani 1 1 d . . .
H4 H -0.2532 0.9487 0.5496 0.024 Uiso 1 1 calc R . .
C5 C -0.4370(5) 1.0577(3) 0.5767(2) 0.0166(8) Uani 1 1 d . . .
C6 C -0.5228(5) 1.3417(3) 0.4577(2) 0.0145(8) Uani 1 1 d . . .
C7 C -0.5664(5) 1.4427(3) 0.4248(2) 0.0162(8) Uani 1 1 d . . .
C8 C -0.6989(5) 1.4803(3) 0.4611(2) 0.0181(8) Uani 1 1 d . . .
H8 H -0.7550 1.5445 0.4510 0.022 Uiso 1 1 calc R . .
C9 C -0.7365(5) 1.4071(3) 0.5153(2) 0.0158(8) Uani 1 1 d . . .
C10 C -0.1406(5) 1.0625(3) 0.4260(3) 0.0218(9) Uani 1 1 d . . .
H10A H -0.0577 1.0878 0.4441 0.033 Uiso 1 1 calc R . .
H10B H -0.1713 1.0945 0.3749 0.033 Uiso 1 1 calc R . .
H10C H -0.1100 0.9923 0.4233 0.033 Uiso 1 1 calc R . .
C11 C -0.5171(5) 1.0129(3) 0.6431(3) 0.0218(9) Uani 1 1 d . . .
H11A H -0.4947 1.0378 0.6908 0.033 Uiso 1 1 calc R . .
H11B H -0.4845 0.9420 0.6476 0.033 Uiso 1 1 calc R . .
H11C H -0.6238 1.0301 0.6335 0.033 Uiso 1 1 calc R . .
C12 C -0.4883(5) 1.5000(3) 0.3638(2) 0.0198(9) Uani 1 1 d . . .
H12A H -0.5039 1.4801 0.3131 0.030 Uiso 1 1 calc R . .
H12B H -0.3823 1.4868 0.3751 0.030 Uiso 1 1 calc R . .
H12C H -0.5289 1.5697 0.3642 0.030 Uiso 1 1 calc R . .
C13 C -0.8665(5) 1.4139(3) 0.5696(3) 0.0210(9) Uani 1 1 d . . .
H13A H -0.9316 1.3721 0.5551 0.032 Uiso 1 1 calc R . .
H13B H -0.9213 1.4814 0.5668 0.032 Uiso 1 1 calc R . .
H13C H -0.8305 1.3928 0.6221 0.032 Uiso 1 1 calc R . .
C14 C -0.2747(5) 1.2868(3) 0.3915(2) 0.0145(8) Uani 1 1 d . . .
C15 C -0.1407(5) 1.2983(3) 0.4238(2) 0.0177(8) Uani 1 1 d . . .
H15 H -0.1303 1.2950 0.4779 0.021 Uiso 1 1 calc R . .
C16 C -0.0216(5) 1.3149(3) 0.3750(2) 0.0186(8) Uani 1 1 d . . .
H16 H 0.0679 1.3218 0.3973 0.022 Uiso 1 1 calc R . .
C17 C -0.0336(5) 1.3214(3) 0.2931(2) 0.0161(8) Uani 1 1 d . . .
C18 C -0.1706(5) 1.3104(3) 0.2627(2) 0.0165(8) Uani 1 1 d . . .
H18 H -0.1825 1.3145 0.2087 0.020 Uiso 1 1 calc R . .
C19 C -0.2889(5) 1.2937(3) 0.3105(2) 0.0166(8) Uani 1 1 d . . .
H19 H -0.3787 1.2871 0.2884 0.020 Uiso 1 1 calc R . .
C20 C 0.0834(6) 1.3409(5) 0.1261(3) 0.0337(12) Uani 1 1 d . . .
H20A H 0.0085 1.3980 0.1077 0.051 Uiso 1 1 calc R . .
H20B H 0.0454 1.2818 0.1214 0.051 Uiso 1 1 calc R . .
H20C H 0.1730 1.3393 0.0952 0.051 Uiso 1 1 calc R . .
C21 C 0.1590(5) 1.4729(3) 0.2470(3) 0.0220(9) Uani 1 1 d . . .
H21A H 0.2382 1.4889 0.2134 0.033 Uiso 1 1 calc R . .
H21B H 0.1869 1.4732 0.3007 0.033 Uiso 1 1 calc R . .
H21C H 0.0679 1.5212 0.2354 0.033 Uiso 1 1 calc R . .
C22 C 0.2996(6) 1.2522(4) 0.2602(3) 0.0333(12) Uani 1 1 d . . .
H22A H 0.2824 1.1876 0.2525 0.050 Uiso 1 1 calc R . .
H22B H 0.3212 1.2545 0.3144 0.050 Uiso 1 1 calc R . .
H22C H 0.3835 1.2651 0.2289 0.050 Uiso 1 1 calc R . .

loop_
_atom_site_aniso_label
_atom_site_aniso_U_11
_atom_site_aniso_U_22
_atom_site_aniso_U_33
_atom_site_aniso_U_23
_atom_site_aniso_U_13
_atom_site_aniso_U_12
Si2 0.0120(5) 0.0204(6) 0.0138(5) -0.0034(4) 0.0016(4) -0.0049(4)
F3 0.0347(16) 0.0219(13) 0.0167(12) -0.0055(10) -0.0008(11) -0.0108(11)
F4 0.0106(12) 0.0291(14) 0.0283(14) 0.0035(11) -0.0013(10) -0.0048(10)
N3 0.0130(17) 0.0162(16) 0.0132(15) -0.0024(12) 0.0020(13) -0.0058(12)
N4 0.0143(17) 0.0135(15) 0.0149(16) -0.0014(12) -0.0014(13) -0.0047(12)
B2 0.015(2) 0.015(2) 0.017(2) -0.0021(16) 0.0018(17) -0.0041(16)
C23 0.015(2) 0.0139(17) 0.0132(18) -0.0042(14) 0.0040(15) -0.0005(14)
C24 0.018(2) 0.0124(17) 0.0181(19) -0.0018(14) 0.0028(16) -0.0020(14)
C25 0.018(2) 0.0157(19) 0.019(2) -0.0009(15) -0.0005(16) 0.0010(15)
C26 0.023(2) 0.0167(19) 0.019(2) -0.0010(15) 0.0042(17) -0.0024(16)
C27 0.021(2) 0.0119(17) 0.0170(19) -0.0040(14) 0.0070(16) -0.0043(15)
C28 0.0114(19) 0.0179(18) 0.0143(18) -0.0025(14) 0.0029(15) -0.0036(14)
C29 0.018(2) 0.0151(18) 0.0176(19) -0.0029(14) 0.0017(16) -0.0057(15)
C30 0.022(2) 0.0139(18) 0.0178(19) -0.0005(14) 0.0024(16) -0.0068(15)
C31 0.020(2) 0.0136(18) 0.0171(19) -0.0005(14) 0.0026(16) -0.0042(15)
C33 0.027(3) 0.022(2) 0.026(2) 0.0082(18) -0.0057(19) -0.0028(18)
C34 0.024(2) 0.021(2) 0.020(2) -0.0040(16) 0.0013(17) -0.0093(17)
C35 0.024(2) 0.021(2) 0.022(2) -0.0011(16) -0.0004(18) -0.0107(17)
C36 0.023(2) 0.020(2) 0.017(2) 0.0035(15) -0.0070(17) -0.0061(16)
C37 0.0123(19) 0.0161(18) 0.0136(18) -0.0011(14) 0.0012(14) -0.0032(14)
C38 0.0127(19) 0.024(2) 0.0109(17) 0.0000(15) 0.0001(14) -0.0043(15)
C39 0.014(2) 0.0208(19) 0.0137(18) -0.0048(15) 0.0037(15) -0.0032(15)
C40 0.0126(19) 0.0175(18) 0.0143(18) -0.0013(14) 0.0013(15) -0.0036(14)
C41 0.0095(19) 0.029(2) 0.017(2) -0.0055(16) 0.0026(15) -0.0040(16)
C42 0.016(2) 0.020(2) 0.0160(19) -0.0075(15) 0.0038(16) -0.0015(15)
C43 0.018(2) 0.025(2) 0.028(2) -0.0090(18) -0.0020(18) -0.0045(17)
C44 0.011(2) 0.034(2) 0.022(2) -0.0054(18) 0.0031(16) -0.0044(17)
C45 0.023(2) 0.038(3) 0.015(2) 0.0011(18) -0.0028(17) -0.010(2)
Si1 0.0142(6) 0.0261(6) 0.0149(5) -0.0044(4) 0.0039(4) -0.0082(5)
F1 0.0290(15) 0.0270(14) 0.0133(12) -0.0021(10) 0.0055(11) -0.0002(11)
F2 0.0120(13) 0.0208(13) 0.0447(17) -0.0049(12) 0.0060(12) -0.0064(10)
N1 0.0143(17) 0.0177(16) 0.0148(16) -0.0005(12) 0.0003(13) -0.0071(13)
N2 0.0105(16) 0.0202(17) 0.0157(16) -0.0036(13) 0.0019(13) -0.0025(13)
B1 0.017(2) 0.020(2) 0.015(2) -0.0039(17) 0.0047(17) -0.0015(17)
C1 0.0094(18) 0.0211(19) 0.0104(17) -0.0024(14) -0.0012(14) -0.0058(14)
C2 0.0103(19) 0.0182(19) 0.0178(19) -0.0066(15) 0.0023(15) -0.0014(14)
C3 0.014(2) 0.0158(18) 0.0157(18) -0.0029(14) -0.0006(15) -0.0015(14)
C4 0.018(2) 0.020(2) 0.020(2) -0.0008(16) -0.0036(17) -0.0028(16)
C5 0.015(2) 0.0195(19) 0.0156(19) -0.0020(15) -0.0019(15) -0.0038(15)
C6 0.0130(19) 0.0195(19) 0.0126(17) -0.0002(14) -0.0006(14) -0.0076(15)
C7 0.016(2) 0.021(2) 0.0124(18) 0.0002(15) -0.0041(15) -0.0054(15)
C8 0.015(2) 0.0177(19) 0.019(2) 0.0013(15) -0.0010(16) 0.0010(15)
C9 0.0120(19) 0.0201(19) 0.0148(18) -0.0032(15) -0.0016(15) -0.0013(15)
C10 0.018(2) 0.023(2) 0.022(2) -0.0041(17) 0.0034(17) 0.0019(17)
C11 0.022(2) 0.023(2) 0.020(2) 0.0029(16) 0.0010(17) -0.0046(17)
C12 0.018(2) 0.023(2) 0.017(2) 0.0033(16) 0.0001(16) -0.0038(16)
C13 0.013(2) 0.023(2) 0.024(2) -0.0022(17) -0.0002(17) 0.0018(16)
C14 0.0130(19) 0.0144(17) 0.0166(19) -0.0044(14) 0.0034(15) -0.0028(14)
C15 0.016(2) 0.025(2) 0.0119(18) 0.0001(15) -0.0021(15) -0.0044(16)
C16 0.014(2) 0.028(2) 0.0157(19) -0.0034(16) -0.0014(16) -0.0088(16)
C17 0.013(2) 0.0189(19) 0.0171(19) -0.0046(15) 0.0030(15) -0.0035(15)
C18 0.018(2) 0.0192(19) 0.0136(18) -0.0043(14) 0.0024(15) -0.0051(15)
C19 0.015(2) 0.022(2) 0.0146(18) -0.0031(15) 0.0007(15) -0.0075(15)
C20 0.035(3) 0.054(3) 0.020(2) -0.013(2) 0.010(2) -0.024(3)
C21 0.019(2) 0.028(2) 0.022(2) -0.0026(17) 0.0005(17) -0.0116(17)
C22 0.022(3) 0.035(3) 0.040(3) -0.005(2) 0.010(2) 0.001(2)

loop_
_atom_type_symbol
_atom_type_description
_atom_type_scat_dispersion_real
_atom_type_scat_dispersion_imag
_atom_type_scat_source
C C 0.0033 0.0016 'International Tables Vol C Tables 4.2.6.8 and 6.1.1.4'
H H 0.0000 0.0000 'International Tables Vol C Tables 4.2.6.8 and 6.1.1.4'
B B 0.0013 0.0007 'International Tables Vol C Tables 4.2.6.8 and 6.1.1.4'
N N 0.0061 0.0033 'International Tables Vol C Tables 4.2.6.8 and 6.1.1.4'
F F 0.0171 0.0103 'International Tables Vol C Tables 4.2.6.8 and 6.1.1.4'
Si Si 0.0817 0.0704 'International Tables Vol C Tables 4.2.6.8 and 6.1.1.4'

loop_
_geom_angle_atom_site_label_1
_geom_angle_atom_site_label_2
_geom_angle_atom_site_label_3
_geom_angle
_geom_angle_site_symmetry_1
_geom_angle_site_symmetry_3
C40 Si2 C44 109.4(2) . .
C40 Si2 C43 108.4(2) . .
C44 Si2 C43 111.0(2) . .
C40 Si2 C45 109.2(2) . .
C44 Si2 C45 108.8(2) . .
C43 Si2 C45 110.1(2) . .
C27 N3 C24 108.5(3) . .
C27 N3 B2 125.8(4) . .
C24 N3 B2 125.4(3) . .
C31 N4 C28 108.9(3) . .
C31 N4 B2 125.2(3) . .
C28 N4 B2 126.0(3) . .
F4 B2 F3 108.9(4) . .
F4 B2 N3 110.6(3) . .
F3 B2 N3 111.1(3) . .
F4 B2 N4 110.5(3) . .
F3 B2 N4 109.1(3) . .
N3 B2 N4 106.6(3) . .
C24 C23 C28 120.4(4) . .
C24 C23 C37 119.1(4) . .
C28 C23 C37 120.5(4) . .
N3 C24 C23 120.9(4) . .
N3 C24 C25 107.5(4) . .
C23 C24 C25 131.6(4) . .
C26 C25 C24 106.5(4) . .
C26 C25 C33 124.1(4) . .
C24 C25 C33 129.4(4) . .
C25 C26 C27 108.7(4) . .
N3 C27 C26 108.9(4) . .
N3 C27 C34 123.6(4) . .
C26 C27 C34 127.6(4) . .
N4 C28 C23 120.4(4) . .
N4 C28 C29 107.7(3) . .
C23 C28 C29 131.9(4) . .
C30 C29 C28 106.0(4) . .
C30 C29 C35 124.4(4) . .
C28 C29 C35 129.6(4) . .
C29 C30 C31 108.5(4) . .
N4 C31 C30 109.0(4) . .
N4 C31 C36 123.2(4) . .
C30 C31 C36 127.8(4) . .
C42 C37 C38 119.5(4) . .
C42 C37 C23 121.7(4) . .
C38 C37 C23 118.8(4) . .
C39 C38 C37 120.0(4) . .
C38 C39 C40 121.7(4) . .
C41 C40 C39 116.7(4) . .
C41 C40 Si2 123.0(3) . .
C39 C40 Si2 120.2(3) . .
C42 C41 C40 122.4(4) . .
C41 C42 C37 119.6(4) . .
C20 Si1 C21 111.4(2) . .
C20 Si1 C22 109.5(3) . .
C21 Si1 C22 109.8(2) . .
C20 Si1 C17 109.1(2) . .
C21 Si1 C17 108.4(2) . .
C22 Si1 C17 108.6(2) . .
C5 N1 C2 108.5(3) . .
C5 N1 B1 126.1(4) . .
C2 N1 B1 125.3(3) . .
C9 N2 C6 107.8(3) . .
C9 N2 B1 125.0(4) . .
C6 N2 B1 126.9(3) . .
F1 B1 F2 109.7(4) . .
F1 B1 N2 111.3(4) . .
F2 B1 N2 109.7(4) . .
F1 B1 N1 109.8(4) . .
F2 B1 N1 110.0(4) . .
N2 B1 N1 106.3(3) . .
C2 C1 C6 121.2(4) . .
C2 C1 C14 118.0(4) . .
C6 C1 C14 120.6(4) . .
C1 C2 N1 120.6(4) . .
C1 C2 C3 132.1(4) . .
N1 C2 C3 107.3(3) . .
C4 C3 C2 106.4(4) . .
C4 C3 C10 124.8(4) . .
C2 C3 C10 128.8(4) . .
C3 C4 C5 108.6(4) . .
N1 C5 C4 109.1(4) . .
N1 C5 C11 122.9(4) . .
C4 C5 C11 128.1(4) . .
N2 C6 C1 119.4(4) . .
N2 C6 C7 108.2(4) . .
C1 C6 C7 132.4(4) . .
C8 C7 C6 105.6(4) . .
C8 C7 C12 125.0(4) . .
C6 C7 C12 129.3(4) . .
C7 C8 C9 109.4(4) . .
N2 C9 C8 108.9(4) . .
N2 C9 C13 122.2(4) . .
C8 C9 C13 128.9(4) . .
C15 C14 C19 119.1(4) . .
C15 C14 C1 118.7(4) . .
C19 C14 C1 122.2(4) . .
C14 C15 C16 119.9(4) . .
C15 C16 C17 121.7(4) . .
C18 C17 C16 116.7(4) . .
C18 C17 Si1 123.5(3) . .
C16 C17 Si1 119.8(3) . .
C19 C18 C17 121.9(4) . .
C18 C19 C14 120.6(4) . .

loop_
_geom_bond_atom_site_label_1
_geom_bond_atom_site_label_2
_geom_bond_distance
_geom_bond_site_symmetry_2
Si2 C40 1.860(4) .
Si2 C44 1.861(4) .
Si2 C43 1.869(5) .
Si2 C45 1.871(5) .
F3 B2 1.396(5) .
F4 B2 1.390(5) .
N3 C27 1.353(5) .
N3 C24 1.394(5) .
N3 B2 1.544(6) .
N4 C31 1.352(5) .
N4 C28 1.392(5) .
N4 B2 1.549(6) .
C23 C24 1.404(6) .
C23 C28 1.406(5) .
C23 C37 1.478(6) .
C24 C25 1.432(6) .
C25 C26 1.375(6) .
C25 C33 1.496(6) .
C26 C27 1.401(6) .
C27 C34 1.494(6) .
C28 C29 1.435(6) .
C29 C30 1.392(6) .
C29 C35 1.491(6) .
C30 C31 1.400(6) .
C31 C36 1.490(6) .
C37 C42 1.393(6) .
C37 C38 1.404(6) .
C38 C39 1.383(6) .
C39 C40 1.411(6) .
C40 C41 1.404(6) .
C41 C42 1.386(6) .
Si1 C20 1.861(5) .
Si1 C21 1.861(5) .
Si1 C22 1.863(5) .
Si1 C17 1.877(4) .
F1 B1 1.379(5) .
F2 B1 1.397(6) .
N1 C5 1.352(5) .
N1 C2 1.402(5) .
N1 B1 1.553(6) .
N2 C9 1.356(5) .
N2 C6 1.397(5) .
N2 B1 1.539(6) .
C1 C2 1.397(6) .
C1 C6 1.405(6) .
C1 C14 1.489(6) .
C2 C3 1.436(6) .
C3 C4 1.381(6) .
C3 C10 1.494(6) .
C4 C5 1.403(6) .
C5 C11 1.490(6) .
C6 C7 1.432(6) .
C7 C8 1.373(6) .
C7 C12 1.505(6) .
C8 C9 1.395(6) .
C9 C13 1.483(6) .
C14 C15 1.388(6) .
C14 C19 1.389(6) .
C15 C16 1.397(6) .
C16 C17 1.404(6) .
C17 C18 1.397(6) .
C18 C19 1.383(6) .
